data_2229679
loop_
_publ_author_name
'Nasir, Waqar'
'Munawar, Munawar Ali'
'Nadeem, Sohail'
'Amjad, Rana'
'Adnan, Ahmad'

_publ_section_title
;
 4-[2-(Benzylsulfanyl)acetyl]-3,4-dihydroquinoxalin-2(1<i>H</i>)-one
;
_journal_coeditor_code HG2799
_journal_issue 4
_journal_name_full 'Acta Crystallographica Section E'
_journal_page_first o848
_journal_paper_doi 10.1107/S1600536811008178
_journal_volume 67
_journal_year 2011
_chemical_formula_iupac 'C17 H16 N2 O2 S'
_chemical_formula_moiety 'C17 H16 N2 O2 S'
_chemical_formula_sum 'C17 H16 N2 O2 S'
_chemical_formula_weight 312.38
_chemical_name_systematic
;
4-[2-(Benzylsulfanyl)acetyl]-3,4-dihydroquinoxalin-2(1<i>H</i>)-one
;
_space_group_IT_number 56
_symmetry_cell_setting orthorhombic
_symmetry_space_group_name_Hall '-P 2ab 2ac'
_symmetry_space_group_name_H-M 'P c c n'
_atom_sites_solution_hydrogens geom
_atom_sites_solution_primary direct
_atom_sites_solution_secondary difmap
_audit_creation_method SHELXL-97
_cell_angle_alpha 90.00
_cell_angle_beta 90.00
_cell_angle_gamma 90.00
_cell_formula_units_Z 8
_cell_length_a 13.9502(8)
_cell_length_b 32.2588(17)
_cell_length_c 6.9728(3)
_cell_measurement_reflns_used 2915
_cell_measurement_temperature 296(2)
_cell_measurement_theta_max 23.09
_cell_measurement_theta_min 3.18
_cell_volume 3137.9(3)
_computing_cell_refinement 'SAINT (Bruker, 2007)'
_computing_data_collection 'APEX2 (Bruker, 2007)'
_computing_data_reduction 'SAINT (Bruker, 2007)'
_computing_molecular_graphics 'ORTEP-3 for Windows (Farrugia, 1997) and PLATON (Spek, 2009)'
_computing_publication_material 'WinGX (Farrugia, 1999) and PLATON (Spek, 2009)'
_computing_structure_refinement 'SHELXL97 (Sheldrick, 2008)'
_computing_structure_solution 'SHELXS97 (Sheldrick, 2008)'
_diffrn_ambient_temperature 296(2)
_diffrn_measured_fraction_theta_full 0.996
_diffrn_measured_fraction_theta_max 0.996
_diffrn_measurement_device_type 'Bruker Kappa APEXII CCD'
_diffrn_measurement_method '\f and \w'
_diffrn_radiation_monochromator graphite
_diffrn_radiation_source 'fine-focus sealed tube'
_diffrn_radiation_type MoK\a
_diffrn_radiation_wavelength 0.71073
_diffrn_reflns_av_R_equivalents 0.0435
_diffrn_reflns_av_sigmaI/netI 0.0462
_diffrn_reflns_limit_h_max 17
_diffrn_reflns_limit_h_min -18
_diffrn_reflns_limit_k_max 43
_diffrn_reflns_limit_k_min -23
_diffrn_reflns_limit_l_max 9
_diffrn_reflns_limit_l_min -9
_diffrn_reflns_number 16363
_diffrn_reflns_theta_full 28.30
_diffrn_reflns_theta_max 28.30
_diffrn_reflns_theta_min 1.26
_diffrn_standards_number 0
_exptl_absorpt_coefficient_mu 0.215
_exptl_absorpt_correction_T_max 0.9851
_exptl_absorpt_correction_T_min 0.9059
_exptl_absorpt_correction_type multi-scan
_exptl_absorpt_process_details '(SADABS; Bruker, 2007)'
_exptl_crystal_colour colorless
_exptl_crystal_density_diffrn 1.322
_exptl_crystal_density_method 'not measured'
_exptl_crystal_description plate
_exptl_crystal_F_000 1312
_exptl_crystal_size_max 0.47
_exptl_crystal_size_mid 0.23
_exptl_crystal_size_min 0.07
_refine_diff_density_max 0.266
_refine_diff_density_min -0.203
_refine_ls_extinction_method none
_refine_ls_goodness_of_fit_ref 0.998
_refine_ls_hydrogen_treatment mixed
_refine_ls_matrix_type full
_refine_ls_number_parameters 203
_refine_ls_number_reflns 3889
_refine_ls_number_restraints 0
_refine_ls_restrained_S_all 0.998
_refine_ls_R_factor_all 0.0970
_refine_ls_R_factor_gt 0.0552
_refine_ls_shift/su_max 0.001
_refine_ls_shift/su_mean 0.000
_refine_ls_structure_factor_coef Fsqd
_refine_ls_weighting_details 'calc w=1/[\s^2^(Fo^2^)+(0.1080P)^2^+0.1052P] where P=(Fo^2^+2Fc^2^)/3'
_refine_ls_weighting_scheme calc
_refine_ls_wR_factor_gt 0.1533
_refine_ls_wR_factor_ref 0.1829
_reflns_number_gt 2412
_reflns_number_total 3892
_reflns_threshold_expression I>2\s(I)
_cod_data_source_file hg2799.cif
_cod_data_source_block I
_cod_database_code 2229679
_cod_database_fobs_code 2229679

loop_
_symmetry_equiv_pos_as_xyz
'x, y, z'
'-x+1/2, -y+1/2, z'
'x+1/2, -y, -z+1/2'
'-x, y+1/2, -z+1/2'
'-x, -y, -z'
'x-1/2, y-1/2, -z'
'-x-1/2, y, z-1/2'
'x, -y-1/2, z-1/2'

loop_
_atom_site_type_symbol
_atom_site_label
_atom_site_fract_x
_atom_site_fract_y
_atom_site_fract_z
_atom_site_U_iso_or_equiv
_atom_site_adp_type
_atom_site_calc_flag
_atom_site_refinement_flags
_atom_site_occupancy
_atom_site_disorder_assembly
_atom_site_disorder_group
S S1 0.67947(5) 0.701430(18) 0.13947(11) 0.0539(3) Uani d . 1 . .
O O4 0.77529(11) 0.61610(5) 0.1173(2) 0.0439(4) Uani d . 1 . .
N N1 0.63517(13) 0.58234(5) 0.0968(3) 0.0364(4) Uani d . 1 . .
O O3 0.63199(12) 0.50899(5) 0.4824(2) 0.0530(5) Uani d . 1 . .
C C1 0.47960(15) 0.55216(6) 0.1309(3) 0.0377(5) Uani d . 1 . .
C C9 0.69061(15) 0.61743(6) 0.0743(3) 0.0331(5) Uani d . 1 . .
C C8 0.60499(16) 0.52927(7) 0.3446(3) 0.0399(5) Uani d . 1 . .
C C7 0.67595(15) 0.54813(7) 0.2064(3) 0.0400(5) Uani d . 1 . .
H H7A 0.7311 0.5581 0.2775 0.048 Uiso calc R 1 . .
H H7B 0.6980 0.5269 0.1184 0.048 Uiso calc R 1 . .
N N2 0.51165(14) 0.53532(6) 0.3046(3) 0.0442(5) Uani d . 1 . .
C C10 0.64388(16) 0.65674(7) 0.0037(3) 0.0394(5) Uani d . 1 . .
H H10A 0.5748 0.6537 0.0112 0.047 Uiso calc R 1 . .
H H10B 0.6607 0.6610 -0.1299 0.047 Uiso calc R 1 . .
C C5 0.51272(19) 0.58963(8) -0.1586(4) 0.0490(6) Uani d . 1 . .
H H5 0.5557 0.6032 -0.2391 0.059 Uiso calc R 1 . .
C C12 0.50134(19) 0.69134(8) 0.3071(4) 0.0514(6) Uani d . 1 . .
C C6 0.54236(15) 0.57563(6) 0.0199(3) 0.0364(5) Uani d . 1 . .
C C3 0.35632(19) 0.56161(9) -0.1015(4) 0.0581(7) Uani d . 1 . .
H H3 0.2931 0.5579 -0.1402 0.070 Uiso calc R 1 . .
C C2 0.38689(17) 0.54535(7) 0.0697(4) 0.0477(6) Uani d . 1 . .
H H2 0.3451 0.5297 0.1445 0.057 Uiso calc R 1 . .
C C11 0.6058(2) 0.69568(9) 0.3512(4) 0.0577(7) Uani d . 1 . .
H H11A 0.6269 0.6714 0.4217 0.069 Uiso calc R 1 . .
H H11B 0.6150 0.7197 0.4332 0.069 Uiso calc R 1 . .
C C4 0.4191(2) 0.58341(8) -0.2165(4) 0.0592(7) Uani d . 1 . .
H H4 0.3983 0.5940 -0.3334 0.071 Uiso calc R 1 . .
C C13 0.4534(3) 0.65588(11) 0.3446(5) 0.0776(9) Uani d . 1 . .
H H13 0.4853 0.6339 0.4025 0.093 Uiso calc R 1 . .
C C16 0.3583(3) 0.7183(2) 0.1691(9) 0.156(3) Uani d . 1 . .
H H16 0.3267 0.7396 0.1054 0.188 Uiso calc R 1 . .
C C14 0.3569(3) 0.65185(15) 0.2976(7) 0.1123(16) Uani d . 1 . .
H H14 0.3240 0.6275 0.3254 0.135 Uiso calc R 1 . .
C C17 0.4533(2) 0.72278(13) 0.2194(7) 0.1095(15) Uani d . 1 . .
H H17 0.4849 0.7475 0.1932 0.131 Uiso calc R 1 . .
C C15 0.3119(3) 0.6836(2) 0.2115(7) 0.133(2) Uani d . 1 . .
H H15 0.2473 0.6812 0.1811 0.160 Uiso calc R 1 . .
H H1N 0.471(2) 0.5207(9) 0.367(4) 0.060(8) Uiso d . 1 . .

loop_
_atom_site_aniso_label
_atom_site_aniso_U_11
_atom_site_aniso_U_22
_atom_site_aniso_U_33
_atom_site_aniso_U_12
_atom_site_aniso_U_13
_atom_site_aniso_U_23
S1 0.0418(4) 0.0307(3) 0.0892(6) -0.0038(2) 0.0018(3) -0.0011(3)
O4 0.0330(9) 0.0376(8) 0.0611(10) -0.0068(7) -0.0027(7) 0.0045(7)
N1 0.0310(10) 0.0358(10) 0.0424(10) -0.0056(8) -0.0005(8) 0.0066(8)
O3 0.0451(10) 0.0577(11) 0.0561(11) -0.0119(8) -0.0068(8) 0.0193(9)
C1 0.0321(11) 0.0339(11) 0.0473(13) -0.0016(9) 0.0012(10) 0.0006(10)
C9 0.0322(11) 0.0316(10) 0.0356(11) -0.0031(9) 0.0043(9) -0.0004(9)
C8 0.0380(12) 0.0360(11) 0.0456(13) -0.0075(10) 0.0005(10) 0.0048(10)
C7 0.0315(11) 0.0358(11) 0.0527(13) -0.0028(9) 0.0015(10) 0.0092(10)
N2 0.0336(11) 0.0494(11) 0.0495(12) -0.0061(9) 0.0057(9) 0.0140(10)
C10 0.0355(12) 0.0381(12) 0.0447(12) -0.0009(10) 0.0063(10) 0.0042(10)
C5 0.0462(15) 0.0544(15) 0.0464(14) -0.0109(12) -0.0015(11) 0.0093(11)
C12 0.0476(15) 0.0572(15) 0.0495(14) 0.0108(12) 0.0027(11) -0.0060(12)
C6 0.0302(11) 0.0332(10) 0.0459(12) -0.0037(9) -0.0009(9) -0.0002(9)
C3 0.0391(13) 0.0587(16) 0.0765(19) -0.0109(13) -0.0155(13) -0.0009(14)
C2 0.0338(12) 0.0452(13) 0.0642(16) -0.0086(11) 0.0019(11) 0.0022(12)
C11 0.0540(17) 0.0592(16) 0.0599(16) 0.0099(13) -0.0070(13) -0.0154(13)
C4 0.0557(17) 0.0663(17) 0.0558(16) -0.0097(14) -0.0181(13) 0.0063(13)
C13 0.068(2) 0.075(2) 0.090(2) -0.0013(18) 0.0167(18) -0.0014(18)
C16 0.062(3) 0.211(6) 0.197(6) 0.044(3) 0.011(3) 0.093(5)
C14 0.076(3) 0.135(4) 0.126(4) -0.044(3) 0.031(3) -0.041(3)
C17 0.053(2) 0.099(3) 0.176(4) 0.028(2) 0.007(2) 0.054(3)
C15 0.050(2) 0.241(7) 0.109(4) 0.011(3) -0.010(2) -0.007(4)

loop_
_atom_type_symbol
_atom_type_description
_atom_type_scat_dispersion_real
_atom_type_scat_dispersion_imag
_atom_type_scat_source
C C 0.0033 0.0016 'International Tables Vol C Tables 4.2.6.8 and 6.1.1.4'
H H 0.0000 0.0000 'International Tables Vol C Tables 4.2.6.8 and 6.1.1.4'
N N 0.0061 0.0033 'International Tables Vol C Tables 4.2.6.8 and 6.1.1.4'
O O 0.0106 0.0060 'International Tables Vol C Tables 4.2.6.8 and 6.1.1.4'
S S 0.1246 0.1234 'International Tables Vol C Tables 4.2.6.8 and 6.1.1.4'

loop_
_geom_angle_atom_site_label_1
_geom_angle_atom_site_label_2
_geom_angle_atom_site_label_3
_geom_angle_site_symmetry_1
_geom_angle_site_symmetry_3
_geom_angle
_geom_angle_publ_flag
C10 S1 C11 . . 101.02(12) ?
C9 N1 C6 . . 126.45(18) ?
C9 N1 C7 . . 117.51(17) ?
C6 N1 C7 . . 116.03(17) ?
C2 C1 C6 . . 120.3(2) ?
C2 C1 N2 . . 120.3(2) ?
C6 C1 N2 . . 119.4(2) ?
O4 C9 N1 . . 119.08(19) ?
O4 C9 C10 . . 121.91(19) ?
N1 C9 C10 . . 118.98(19) ?
O3 C8 N2 . . 122.6(2) ?
O3 C8 C7 . . 121.0(2) ?
N2 C8 C7 . . 116.3(2) ?
N1 C7 C8 . . 112.57(18) ?
N1 C7 H7A . . 109.1 ?
C8 C7 H7A . . 109.1 ?
N1 C7 H7B . . 109.1 ?
C8 C7 H7B . . 109.1 ?
H7A C7 H7B . . 107.8 ?
C8 N2 C1 . . 123.0(2) ?
C8 N2 H1N . . 117.0(19) ?
C1 N2 H1N . . 116.3(19) ?
C9 C10 S1 . . 112.54(16) ?
C9 C10 H10A . . 109.1 ?
S1 C10 H10A . . 109.1 ?
C9 C10 H10B . . 109.1 ?
S1 C10 H10B . . 109.1 ?
H10A C10 H10B . . 107.8 ?
C4 C5 C6 . . 119.8(2) ?
C4 C5 H5 . . 120.1 ?
C6 C5 H5 . . 120.1 ?
C13 C12 C17 . . 118.3(3) ?
C13 C12 C11 . . 121.4(3) ?
C17 C12 C11 . . 120.2(3) ?
C5 C6 C1 . . 119.2(2) ?
C5 C6 N1 . . 124.2(2) ?
C1 C6 N1 . . 116.55(19) ?
C2 C3 C4 . . 120.2(2) ?
C2 C3 H3 . . 119.9 ?
C4 C3 H3 . . 119.9 ?
C3 C2 C1 . . 120.0(2) ?
C3 C2 H2 . . 120.0 ?
C1 C2 H2 . . 120.0 ?
C12 C11 S1 . . 113.29(19) ?
C12 C11 H11A . . 108.9 ?
S1 C11 H11A . . 108.9 ?
C12 C11 H11B . . 108.9 ?
S1 C11 H11B . . 108.9 ?
H11A C11 H11B . . 107.7 ?
C3 C4 C5 . . 120.3(3) ?
C3 C4 H4 . . 119.9 ?
C5 C4 H4 . . 119.9 ?
C12 C13 C14 . . 120.8(4) ?
C12 C13 H13 . . 119.6 ?
C14 C13 H13 . . 119.6 ?
C15 C16 C17 . . 120.0(5) ?
C15 C16 H16 . . 120.0 ?
C17 C16 H16 . . 120.0 ?
C15 C14 C13 . . 119.1(4) ?
C15 C14 H14 . . 120.4 ?
C13 C14 H14 . . 120.4 ?
C12 C17 C16 . . 120.7(4) ?
C12 C17 H17 . . 119.7 ?
C16 C17 H17 . . 119.7 ?
C16 C15 C14 . . 121.1(4) ?
C16 C15 H15 . . 119.5 ?
C14 C15 H15 . . 119.5 ?

loop_
_geom_bond_atom_site_label_1
_geom_bond_atom_site_label_2
_geom_bond_site_symmetry_2
_geom_bond_distance
_geom_bond_publ_flag
S1 C10 . 1.795(2) ?
S1 C11 . 1.808(3) ?
O4 C9 . 1.219(3) ?
N1 C9 . 1.380(3) ?
N1 C6 . 1.418(3) ?
N1 C7 . 1.458(3) ?
O3 C8 . 1.222(3) ?
C1 C2 . 1.380(3) ?
C1 C6 . 1.393(3) ?
C1 N2 . 1.400(3) ?
C9 C10 . 1.508(3) ?
C8 N2 . 1.346(3) ?
C8 C7 . 1.509(3) ?
C7 H7A . 0.9700 ?
C7 H7B . 0.9700 ?
N2 H1N . 0.85(3) ?
C10 H10A . 0.9700 ?
C10 H10B . 0.9700 ?
C5 C4 . 1.382(4) ?
C5 C6 . 1.387(3) ?
C5 H5 . 0.9300 ?
C12 C13 . 1.351(4) ?
C12 C17 . 1.361(4) ?
C12 C11 . 1.496(4) ?
C3 C2 . 1.372(4) ?
C3 C4 . 1.380(4) ?
C3 H3 . 0.9300 ?
C2 H2 . 0.9300 ?
C11 H11A . 0.9700 ?
C11 H11B . 0.9700 ?
C4 H4 . 0.9300 ?
C13 C14 . 1.392(5) ?
C13 H13 . 0.9300 ?
C16 C15 . 1.327(8) ?
C16 C17 . 1.379(6) ?
C16 H16 . 0.9300 ?
C14 C15 . 1.342(7) ?
C14 H14 . 0.9300 ?
C17 H17 . 0.9300 ?
C15 H15 . 0.9300 ?

loop_
_geom_hbond_atom_site_label_D
_geom_hbond_atom_site_label_H
_geom_hbond_atom_site_label_A
_geom_hbond_site_symmetry_A
_geom_hbond_distance_DH
_geom_hbond_distance_HA
_geom_hbond_distance_DA
_geom_hbond_angle_DHA
C5 H5 O4 7_755 0.93 2.60 3.452(3) 153
C10 H10B O4 7_755 0.97 2.45 3.202(3) 134
N2 H1N O3 5_666 0.85(3) 2.02(3) 2.875(3) 175(3)

loop_
_geom_torsion_atom_site_label_1
_geom_torsion_atom_site_label_2
_geom_torsion_atom_site_label_3
_geom_torsion_atom_site_label_4
_geom_torsion_site_symmetry_1
_geom_torsion_site_symmetry_2
_geom_torsion_site_symmetry_3
_geom_torsion_site_symmetry_4
_geom_torsion
_geom_torsion_publ_flag
C6 N1 C9 O4 . . . . -166.4(2) ?
C7 N1 C9 O4 . . . . 12.1(3) ?
C6 N1 C9 C10 . . . . 15.7(3) ?
C7 N1 C9 C10 . . . . -165.86(19) ?
C9 N1 C7 C8 . . . . 136.4(2) ?
C6 N1 C7 C8 . . . . -44.9(3) ?
O3 C8 C7 N1 . . . . -159.2(2) ?
N2 C8 C7 N1 . . . . 22.2(3) ?
O3 C8 N2 C1 . . . . -168.6(2) ?
C7 C8 N2 C1 . . . . 10.0(3) ?
C2 C1 N2 C8 . . . . 158.4(2) ?
C6 C1 N2 C8 . . . . -21.2(3) ?
O4 C9 C10 S1 . . . . -43.2(3) ?
N1 C9 C10 S1 . . . . 134.71(18) ?
C11 S1 C10 C9 . . . . -78.50(18) ?
C4 C5 C6 C1 . . . . 5.8(4) ?
C4 C5 C6 N1 . . . . -176.6(2) ?
C2 C1 C6 C5 . . . . -4.4(3) ?
N2 C1 C6 C5 . . . . 175.2(2) ?
C2 C1 C6 N1 . . . . 177.8(2) ?
N2 C1 C6 N1 . . . . -2.6(3) ?
C9 N1 C6 C5 . . . . 36.4(3) ?
C7 N1 C6 C5 . . . . -142.1(2) ?
C9 N1 C6 C1 . . . . -145.9(2) ?
C7 N1 C6 C1 . . . . 35.6(3) ?
C4 C3 C2 C1 . . . . 2.5(4) ?
C6 C1 C2 C3 . . . . 0.2(4) ?
N2 C1 C2 C3 . . . . -179.4(2) ?
C13 C12 C11 S1 . . . . 114.1(3) ?
C17 C12 C11 S1 . . . . -62.9(4) ?
C10 S1 C11 C12 . . . . -54.1(2) ?
C2 C3 C4 C5 . . . . -1.1(4) ?
C6 C5 C4 C3 . . . . -3.1(4) ?
C17 C12 C13 C14 . . . . -1.1(5) ?
C11 C12 C13 C14 . . . . -178.1(3) ?
C12 C13 C14 C15 . . . . 1.0(6) ?
C13 C12 C17 C16 . . . . -0.4(6) ?
C11 C12 C17 C16 . . . . 176.6(4) ?
C15 C16 C17 C12 . . . . 2.1(9) ?
C17 C16 C15 C14 . . . . -2.3(10) ?
C13 C14 C15 C16 . . . . 0.7(8) ?

loop_
_cod_related_entry_id
_cod_related_entry_database
_cod_related_entry_code
1 ChemSpider 1997396
